data_1571920
loop_
_publ_author_name
'Li, Ranran'
'Ma, Bin'
'Li, Meng'
'Wang, Dan'
'Liu, Peng'
'An, Peng'

_publ_section_title
;
 Multi-heteroatom doped nanographenes: enhancing photosensitization
 capacity by forming an electron donor-acceptor architecture.
;
_journal_issue 29
_journal_name_full 'Chemical science'
_journal_page_first 11408
_journal_page_last 11417
_journal_paper_doi 10.1039/d4sc02416h
_journal_volume 15
_journal_year 2024
_chemical_absolute_configuration unk
_chemical_formula_moiety 'C H Cl3, 2(C46 H30 N4 O)'
_chemical_formula_sum 'C93 H61 Cl3 N8 O2'
_chemical_formula_weight 1428.84
_space_group_crystal_system tetragonal
_space_group_IT_number 92
_space_group_name_Hall 'P 4abw 2nw'
_space_group_name_H-M_alt 'P 41 21 2'
_atom_sites_solution_hydrogens mixed
_atom_sites_solution_primary direct
_audit_creation_date 2023-04-25
_audit_creation_method
;
FinalCif V88 by Daniel Kratzert, Freiburg 2023,
https://github.com/dkratzert/FinalCif
;
_audit_update_record
;
2024-03-30 deposited with the CCDC.	2024-06-17 downloaded from the CCDC.
;
_cell_angle_alpha 90
_cell_angle_beta 90
_cell_angle_gamma 90
_cell_formula_units_Z 8
_cell_length_a 14.9010(4)
_cell_length_b 14.9010(4)
_cell_length_c 64.976(3)
_cell_measurement_reflns_used 9978
_cell_measurement_temperature 100.00
_cell_measurement_theta_max 65.08
_cell_measurement_theta_min 3.04
_cell_volume 14427.3(9)
_computing_cell_refinement 'SAINT V8.40B (?, 2016)'
_computing_data_reduction 'SAINT V8.40B (?, 2016)'
_computing_molecular_graphics 'Olex2 1.5 (Dolomanov et al., 2009)'
_computing_publication_material 'Olex2 1.5 (Dolomanov et al., 2009)'
_computing_structure_refinement 'SHELXL 2018/3 (Sheldrick, 2015)'
_computing_structure_solution 'SHELXT 2018/2 (Sheldrick, 2018)'
_diffrn_ambient_environment N~2~
_diffrn_ambient_temperature 100.00
_diffrn_detector CPAD
_diffrn_detector_area_resol_mean 7.41
_diffrn_detector_type 'Bruker PHOTON'
_diffrn_measured_fraction_theta_full 0.998
_diffrn_measured_fraction_theta_max 0.997
_diffrn_measurement_device 'three-circle diffractometer'
_diffrn_measurement_device_type 'Bruker D8 VENTURE dual wavelength Mo/Cu'
_diffrn_measurement_method '\w and \f scans'
_diffrn_measurement_specimen_support 'MiTeGen micromount'
_diffrn_radiation_monochromator 'mirror optics'
_diffrn_radiation_probe x-ray
_diffrn_radiation_type CuK\a
_diffrn_radiation_wavelength 1.54178
_diffrn_reflns_av_R_equivalents 0.1104
_diffrn_reflns_av_unetI/netI 0.0778
_diffrn_reflns_Laue_measured_fraction_full 0.998
_diffrn_reflns_Laue_measured_fraction_max 0.997
_diffrn_reflns_limit_h_max 17
_diffrn_reflns_limit_h_min -13
_diffrn_reflns_limit_k_max 13
_diffrn_reflns_limit_k_min -17
_diffrn_reflns_limit_l_max 77
_diffrn_reflns_limit_l_min -64
_diffrn_reflns_number 70190
_diffrn_reflns_point_group_measured_fraction_full 0.985
_diffrn_reflns_point_group_measured_fraction_max 0.982
_diffrn_reflns_theta_full 67.679
_diffrn_reflns_theta_max 68.267
_diffrn_reflns_theta_min 3.043
_diffrn_source 'microfocus sealed X-ray tube'
_diffrn_source_current 1.1
_diffrn_source_power 0.05500000000000001
_diffrn_source_type 'Incoatec I\ms'
_diffrn_source_voltage 50.0
_diffrn_standards_number 0
_exptl_absorpt_coefficient_mu 1.614
_exptl_absorpt_correction_T_max 0.7531
_exptl_absorpt_correction_T_min 0.5751
_exptl_absorpt_correction_type multi-scan
_exptl_absorpt_process_details
;
SADABS-2016/2 (Bruker,2016/2) was used for absorption correction.
wR2(int) was 0.1252 before and 0.0803 after correction.
The Ratio of minimum to maximum transmission is 0.7636.
The \l/2 correction factor is Not present.
;
_exptl_crystal_colour red
_exptl_crystal_density_diffrn 1.316
_exptl_crystal_description block
_exptl_crystal_F_000 5936
_exptl_crystal_size_max 0.2
_exptl_crystal_size_mid 0.18
_exptl_crystal_size_min 0.16
_refine_diff_density_max 1.427
_refine_diff_density_min -0.806
_refine_diff_density_rms 0.126
_refine_ls_abs_structure_details
;
 Flack x determined using 2785 quotients [(I+)-(I-)]/[(I+)+(I-)]
 (Parsons, Flack and Wagner, Acta Cryst. B69 (2013) 249-259).
;
_refine_ls_abs_structure_Flack 0.146(12)
_refine_ls_extinction_coef 0.00063(10)
_refine_ls_extinction_expression Fc^*^=kFc[1+0.001xFc^2^\l^3^/sin(2\q)]^-1/4^
_refine_ls_extinction_method 'SHELXL-2018/3 (Sheldrick 2018)'
_refine_ls_goodness_of_fit_ref 1.031
_refine_ls_hydrogen_treatment constr
_refine_ls_matrix_type full
_refine_ls_number_parameters 967
_refine_ls_number_reflns 12989
_refine_ls_number_restraints 1020
_refine_ls_restrained_S_all 1.010
_refine_ls_R_factor_all 0.1378
_refine_ls_R_factor_gt 0.1089
_refine_ls_shift/su_max 0.000
_refine_ls_shift/su_mean 0.000
_refine_ls_structure_factor_coef Fsqd
_refine_ls_weighting_details 'w=1/[\s^2^(Fo^2^)+(0.1493P)^2^+65.4784P] where P=(Fo^2^+2Fc^2^)/3'
_refine_ls_weighting_scheme calc
_refine_ls_wR_factor_gt 0.2827
_refine_ls_wR_factor_ref 0.3060
_reflns_Friedel_coverage 0.719
_reflns_Friedel_fraction_full 0.968
_reflns_Friedel_fraction_max 0.963
_reflns_number_gt 9461
_reflns_number_total 12989
_reflns_threshold_expression 'I > 2\s(I)'
_cod_data_source_file d4sc02416h2.cif
_cod_data_source_block 2_sq
_cod_depositor_comments 'Adding full bibliography for 1571920--1571922.cif.'
_cod_original_cell_volume 14427.3(10)
_cod_database_code 1571920
_shelx_shelxl_version_number 2018/3
_olex2_submission_special_instructions 'No special instructions were received'
_shelx_space_group_comment
;
The symmetry employed for this shelxl refinement is uniquely defined
by the following loop, which should always be used as a source of
symmetry information in preference to the above space-group names.
They are only intended as comments.
;
_smtbx_masks_void_probe_radius 1.2
_smtbx_masks_void_truncation_radius 1.2
_shelx_estimated_absorpt_t_min 0.738
_shelx_estimated_absorpt_t_max 0.782
_olex2_diffrn_ambient_temperature_device 'Oxford Cryostream 800'
_olex2_refinement_description
;
1. Fixed Uiso
 At 1.2 times of:
  All C(H) groups
 At 1.5 times of:
  All C(H,H,H) groups
2. Rigid body (RIGU) restrains
 O2, N1, N2, N3, N4, C00Y, C2, C3, C4, C5, C6, C7, C8, C9, C10, C11, C12, C13,
 C14, C15, C16, C17, C18, C19, C20, C21, C22, C23, C24, C25, C26, C27, C28, C29,
  C30, C31, C32, C33, C34, C35, C36, C37, C38, C39, C40, C41, C42, C43, C44,
 C45, C46
 with sigma for 1-2 distances of 0.0005 and sigma for 1-3 distances of 0.0001
 O1, N5, N6, N7, N8, C47, C48, C49, C50, C51, C52, C53, C54, C55, C56, C57,
 C58, C59, C61, C62, C63, C64, C65, C66, C67, C68, C69, C70, C71, C72, C73, C74,
  C75, C76, C77, C78, C79, C80, C81, C82, C83, C84, C85, C86, C87, C88, C89,
 C90, C91, C92, C93
 with sigma for 1-2 distances of 0.0005 and sigma for 1-3 distances of 0.0001
3.a Riding coordinates:
 C3(H3A,H3B,H3C)
3.b Ternary CH refined with riding coordinates:
 C94(H94)
3.c Aromatic/amide H refined with riding coordinates:
 C47(H47), C48(H48), C49(H49), C56(H56), C57(H57), C58(H58), C63(H63),
 C69(H69), C83(H83), C85(H85), C91(H91), C93(H93), C6(H6), C10(H10), C13(H13),
 C21(H21), C29(H29), C30(H30), C31(H31), C34(H34), C35(H35), C36(H36), C40(H40),
  C46(H46)
3.d Idealised Me refined as rotating group:
 C66(H66A,H66B,H66C), C67(H67A,H67B,H67C), C68(H68A,H68B,H68C), C87(H87A,H87B,
 H87C), C88(H88A,H88B,H88C), C89(H89A,H89B,H89C), C4(H4A,H4B,H4C), C12(H12A,
 H12B,H12C), C43(H43A,H43B,H43C), C44(H44A,H44B,H44C), C45(H45A,H45B,H45C)
;

loop_
_space_group_symop_operation_xyz
'x, y, z'
'-x, -y, z+1/2'
'-y+1/2, x+1/2, z+1/4'
'y+1/2, -x+1/2, z+3/4'
'-x+1/2, y+1/2, -z+1/4'
'x+1/2, -y+1/2, -z+3/4'
'y, x, -z'
'-y, -x, -z+1/2'

loop_
_atom_site_label
_atom_site_type_symbol
_atom_site_fract_x
_atom_site_fract_y
_atom_site_fract_z
_atom_site_U_iso_or_equiv
_atom_site_adp_type
_atom_site_occupancy
_atom_site_site_symmetry_order
_atom_site_calc_flag
_atom_site_refinement_flags_posn
_atom_site_refinement_flags_adp
_atom_site_refinement_flags_occupancy
_atom_site_disorder_assembly
_atom_site_disorder_group
Cl1 Cl 0.5462(2) 0.7283(3) 0.45617(4) 0.0637(10) Uani 1 1 d . . . . .
Cl2 Cl 0.65310(19) 0.7564(2) 0.41977(4) 0.0436(7) Uani 1 1 d . . . . .
Cl3 Cl 0.4764(2) 0.8330(3) 0.42256(7) 0.0751(12) Uani 1 1 d . . . . .
C94 C 0.5446(8) 0.7420(8) 0.42935(17) 0.042(3) Uani 1 1 d . . . . .
H94 H 0.518637 0.686530 0.423075 0.050 Uiso 1 1 calc R U . . .
O1 O 0.4793(5) 0.0664(5) 0.34324(10) 0.0376(9) Uani 1 1 d . . . . .
N5 N 0.5134(7) 0.3861(7) 0.44529(13) 0.0415(18) Uani 1 1 d . . . . .
N6 N 0.5074(6) 0.5245(7) 0.42666(13) 0.0393(17) Uani 1 1 d . . . . .
N7 N 0.5299(7) 0.6174(7) 0.38984(13) 0.0406(17) Uani 1 1 d . . . . .
N8 N 0.5698(7) 0.6215(7) 0.35417(13) 0.0435(19) Uani 1 1 d . . . . .
C47 C 0.5569(8) -0.0551(8) 0.35891(17) 0.0382(17) Uani 1 1 d . . . . .
H47 H 0.538086 -0.092555 0.347891 0.046 Uiso 1 1 calc R U . . .
C48 C 0.6024(8) -0.0915(8) 0.37582(16) 0.042(2) Uani 1 1 d . . . . .
H48 H 0.619960 -0.152756 0.375938 0.051 Uiso 1 1 calc R U . . .
C49 C 0.6213(7) -0.0354(8) 0.39255(16) 0.0368(17) Uani 1 1 d . . . . .
H49 H 0.649222 -0.059536 0.404469 0.044 Uiso 1 1 calc R U . . .
C50 C 0.5992(7) 0.0570(8) 0.39187(16) 0.0359(15) Uani 1 1 d . . . . .
C51 C 0.5682(7) 0.0977(8) 0.37351(16) 0.0363(12) Uani 1 1 d . . . . .
C52 C 0.5397(7) 0.0370(8) 0.35848(15) 0.0353(13) Uani 1 1 d . . . . .
C53 C 0.5190(8) 0.1157(8) 0.32740(16) 0.0375(13) Uani 1 1 d . . . . .
C54 C 0.5525(7) 0.2007(7) 0.33168(15) 0.0319(14) Uani 1 1 d . . . . .
C55 C 0.5773(7) 0.2524(7) 0.31344(15) 0.0324(15) Uani 1 1 d . . . . .
C56 C 0.5703(7) 0.2123(8) 0.29410(16) 0.0363(18) Uani 1 1 d . . . . .
H56 H 0.588327 0.245726 0.282355 0.044 Uiso 1 1 calc R U . . .
C57 C 0.5390(8) 0.1276(8) 0.29132(16) 0.041(2) Uani 1 1 d . . . . .
H57 H 0.536482 0.102560 0.277889 0.049 Uiso 1 1 calc R U . . .
C58 C 0.5104(9) 0.0773(9) 0.30834(16) 0.045(2) Uani 1 1 d . . . . .
H58 H 0.485987 0.018884 0.306710 0.054 Uiso 1 1 calc R U . . .
C59 C 0.5596(7) 0.1941(7) 0.37160(15) 0.0345(15) Uani 1 1 d . . . . .
C61 C 0.5728(7) 0.1999(7) 0.40994(15) 0.0328(15) Uani 1 1 d . . . . .
C62 C 0.5981(7) 0.1104(8) 0.41117(15) 0.0340(16) Uani 1 1 d . . . . .
C63 C 0.6110(7) 0.0708(8) 0.43058(15) 0.0352(17) Uani 1 1 d . . . . .
H63 H 0.631879 0.010608 0.431091 0.042 Uiso 1 1 calc R U . . .
C64 C 0.5952(8) 0.1139(8) 0.44866(16) 0.0408(13) Uani 1 1 d . . . . .
C65 C 0.6015(8) 0.0664(8) 0.46967(16) 0.0423(12) Uani 1 1 d . . . . .
C66 C 0.6491(8) -0.0221(8) 0.46850(16) 0.0440(15) Uani 1 1 d . . . . .
H66A H 0.609107 -0.066989 0.462396 0.066 Uiso 1 1 calc R U . . .
H66B H 0.666375 -0.041213 0.482375 0.066 Uiso 1 1 calc R U . . .
H66C H 0.702967 -0.015885 0.459960 0.066 Uiso 1 1 calc R U . . .
C67 C 0.5045(8) 0.0546(10) 0.47808(18) 0.0491(16) Uani 1 1 d . . . . .
H67A H 0.476382 0.113601 0.479681 0.074 Uiso 1 1 calc R U . . .
H67B H 0.506713 0.024271 0.491452 0.074 Uiso 1 1 calc R U . . .
H67C H 0.469421 0.018398 0.468394 0.074 Uiso 1 1 calc R U . . .
C68 C 0.6520(9) 0.1248(9) 0.48483(16) 0.0458(17) Uani 1 1 d . . . . .
H68A H 0.716451 0.121226 0.481994 0.069 Uiso 1 1 calc R U . . .
H68B H 0.640195 0.103798 0.498870 0.069 Uiso 1 1 calc R U . . .
H68C H 0.631899 0.187140 0.483453 0.069 Uiso 1 1 calc R U . . .
C69 C 0.5707(7) 0.2044(8) 0.44765(16) 0.0373(18) Uani 1 1 d . . . . .
H69 H 0.561105 0.237136 0.459993 0.045 Uiso 1 1 calc R U . . .
C70 C 0.5603(7) 0.2470(8) 0.42870(15) 0.0352(16) Uani 1 1 d . . . . .
C71 C 0.5380(7) 0.3395(8) 0.42796(15) 0.0371(17) Uani 1 1 d . . . . .
C72 C 0.5379(7) 0.3848(7) 0.40856(15) 0.0329(15) Uani 1 1 d . . . . .
C73 C 0.5517(7) 0.3367(8) 0.39006(15) 0.0347(16) Uani 1 1 d . . . . .
C74 C 0.5587(7) 0.2422(7) 0.39026(15) 0.0330(14) Uani 1 1 d . . . . .
C75 C 0.5599(7) 0.2416(8) 0.35227(15) 0.0346(15) Uani 1 1 d . . . . .
C76 C 0.5661(7) 0.3360(7) 0.35252(15) 0.0328(15) Uani 1 1 d . . . . .
C77 C 0.5591(7) 0.3832(8) 0.37144(15) 0.0354(17) Uani 1 1 d . . . . .
C78 C 0.5586(7) 0.4796(8) 0.37198(15) 0.0352(17) Uani 1 1 d . . . . .
C79 C 0.5768(7) 0.5301(8) 0.35391(15) 0.0362(17) Uani 1 1 d . . . . .
C80 C 0.5973(8) 0.4824(8) 0.33511(15) 0.0379(19) Uani 1 1 d . . . . .
C81 C 0.5869(7) 0.3881(8) 0.33435(15) 0.0351(17) Uani 1 1 d . . . . .
C82 C 0.6023(7) 0.3463(8) 0.31557(15) 0.0337(16) Uani 1 1 d . . . . .
C83 C 0.6339(8) 0.3954(8) 0.29837(16) 0.040(2) Uani 1 1 d . . . . .
H83 H 0.645009 0.365227 0.285749 0.048 Uiso 1 1 calc R U . . .
C84 C 0.6487(9) 0.4858(8) 0.29973(17) 0.0477(14) Uani 1 1 d . . . . .
C85 C 0.6273(8) 0.5320(8) 0.31767(15) 0.0387(19) Uani 1 1 d . . . . .
H85 H 0.632535 0.595504 0.318284 0.046 Uiso 1 1 calc R U . . .
C86 C 0.6865(9) 0.5407(9) 0.28140(17) 0.0506(14) Uani 1 1 d . . . . .
C87 C 0.7749(9) 0.5862(9) 0.28826(19) 0.0539(19) Uani 1 1 d . . . . .
H87A H 0.761949 0.630589 0.298987 0.081 Uiso 1 1 calc R U . . .
H87B H 0.802716 0.616086 0.276445 0.081 Uiso 1 1 calc R U . . .
H87C H 0.815988 0.540670 0.293714 0.081 Uiso 1 1 calc R U . . .
C88 C 0.6205(10) 0.6154(9) 0.27506(18) 0.0528(17) Uani 1 1 d . . . . .
H88A H 0.562700 0.588609 0.271333 0.079 Uiso 1 1 calc R U . . .
H88B H 0.644834 0.648063 0.263214 0.079 Uiso 1 1 calc R U . . .
H88C H 0.612138 0.656921 0.286586 0.079 Uiso 1 1 calc R U . . .
C89 C 0.7101(11) 0.4831(9) 0.26210(18) 0.058(2) Uani 1 1 d . . . . .
H89A H 0.763916 0.447276 0.264941 0.087 Uiso 1 1 calc R U . . .
H89B H 0.721492 0.522693 0.250352 0.087 Uiso 1 1 calc R U . . .
H89C H 0.659883 0.443017 0.258903 0.087 Uiso 1 1 calc R U . . .
C90 C 0.5280(7) 0.4785(8) 0.40918(15) 0.0346(16) Uani 1 1 d . . . . .
C91 C 0.4963(8) 0.4728(8) 0.44356(16) 0.044(2) Uani 1 1 d . . . . .
H91 H 0.473844 0.501929 0.455495 0.052 Uiso 1 1 calc R U . . .
C92 C 0.5385(7) 0.5281(8) 0.38960(15) 0.0350(17) Uani 1 1 d . . . . .
C93 C 0.5490(9) 0.6576(9) 0.37188(16) 0.046(2) Uani 1 1 d . . . . .
H93 H 0.547242 0.721358 0.372065 0.055 Uiso 1 1 calc R U . . .
O2 O 0.8878(5) 0.4053(6) 0.35559(11) 0.0397(9) Uani 1 1 d . . . . .
N1 N 0.8325(7) -0.1436(7) 0.38392(14) 0.0446(17) Uani 1 1 d . . . . .
N2 N 0.8678(6) -0.1162(7) 0.41944(15) 0.0427(17) Uani 1 1 d . . . . .
N3 N 0.8981(6) 0.0001(7) 0.45197(13) 0.0400(16) Uani 1 1 d . . . . .
N4 N 0.8775(7) 0.1505(7) 0.46647(14) 0.0457(19) Uani 1 1 d . . . . .
C00Y C 0.8200(7) 0.1389(8) 0.37351(15) 0.0361(16) Uani 1 1 d . . . . .
C2 C 0.7353(11) -0.1176(11) 0.3087(2) 0.0661(17) Uani 1 1 d . . . . .
C3 C 0.7195(11) -0.0626(12) 0.2870(2) 0.075(2) Uani 1 1 d . . . . .
H3A H 0.703534 -0.104756 0.276026 0.113 Uiso 1 1 d R U . . .
H3B H 0.774754 -0.030896 0.283296 0.113 Uiso 1 1 d R U . . .
H3C H 0.670784 -0.019076 0.288846 0.113 Uiso 1 1 d R U . . .
C4 C 0.6550(11) -0.1663(12) 0.3140(2) 0.074(2) Uani 1 1 d . . . . .
H4A H 0.606677 -0.123813 0.317082 0.110 Uiso 1 1 calc R U . . .
H4B H 0.666598 -0.203761 0.326117 0.110 Uiso 1 1 calc R U . . .
H4C H 0.637191 -0.204564 0.302430 0.110 Uiso 1 1 calc R U . . .
C5 C 0.7597(10) -0.0477(10) 0.32512(19) 0.0568(18) Uani 1 1 d . . . . .
C6 C 0.7586(8) 0.0424(9) 0.32184(17) 0.0454(18) Uani 1 1 d . . . . .
H6 H 0.739636 0.064007 0.308791 0.054 Uiso 1 1 calc R U . . .
C7 C 0.7845(7) 0.1055(9) 0.33697(16) 0.0394(15) Uani 1 1 d . . . . .
C8 C 0.8054(7) 0.0752(8) 0.35671(16) 0.0392(17) Uani 1 1 d . . . . .
C9 C 0.8075(7) -0.0185(8) 0.36014(16) 0.0367(16) Uani 1 1 d . . . . .
C10 C 0.7829(9) -0.0769(9) 0.34442(18) 0.051(2) Uani 1 1 d . . . . .
H10 H 0.782150 -0.139538 0.347156 0.061 Uiso 1 1 calc R U . . .
C11 C 0.8297(7) -0.0519(8) 0.38075(17) 0.0410(18) Uani 1 1 d . . . . .
C12 C 0.8171(11) -0.1702(11) 0.3034(2) 0.071(2) Uani 1 1 d . . . . .
H12A H 0.799971 -0.223348 0.295418 0.106 Uiso 1 1 calc R U . . .
H12B H 0.847360 -0.189052 0.316073 0.106 Uiso 1 1 calc R U . . .
H12C H 0.857871 -0.132898 0.295217 0.106 Uiso 1 1 calc R U . . .
C13 C 0.8530(8) -0.1677(9) 0.40266(18) 0.045(2) Uani 1 1 d . . . . .
H13 H 0.858220 -0.230534 0.404808 0.053 Uiso 1 1 calc R U . . .
C14 C 0.8622(7) -0.0264(8) 0.41625(15) 0.0353(16) Uani 1 1 d . . . . .
C15 C 0.8414(8) 0.0085(8) 0.39690(16) 0.0383(18) Uani 1 1 d . . . . .
C16 C 0.8342(8) 0.1043(8) 0.39345(16) 0.0386(18) Uani 1 1 d . . . . .
C17 C 0.8363(7) 0.1612(8) 0.41043(15) 0.0331(15) Uani 1 1 d . . . . .
C18 C 0.8548(7) 0.1258(8) 0.43023(15) 0.0358(16) Uani 1 1 d . . . . .
C19 C 0.8738(7) 0.0324(8) 0.43350(15) 0.0348(15) Uani 1 1 d . . . . .
C20 C 0.8534(7) 0.1788(8) 0.44775(16) 0.0377(17) Uani 1 1 d . . . . .
C21 C 0.9027(8) 0.0592(8) 0.46684(17) 0.043(2) Uani 1 1 d . . . . .
H21 H 0.925935 0.037823 0.479538 0.052 Uiso 1 1 calc R U . . .
C22 C 0.8189(7) 0.2724(8) 0.44590(15) 0.0363(17) Uani 1 1 d . . . . .
C23 C 0.8028(7) 0.3064(8) 0.42603(15) 0.0352(16) Uani 1 1 d . . . . .
C24 C 0.8198(6) 0.2537(8) 0.40759(15) 0.0332(15) Uani 1 1 d . . . . .
C25 C 0.8175(7) 0.2928(8) 0.38780(15) 0.0351(15) Uani 1 1 d . . . . .
C26 C 0.8200(7) 0.2330(8) 0.37002(16) 0.0376(15) Uani 1 1 d . . . . .
C27 C 0.8194(7) 0.2594(9) 0.34834(16) 0.0398(14) Uani 1 1 d . . . . .
C28 C 0.8016(8) 0.1992(9) 0.33216(16) 0.0423(17) Uani 1 1 d . . . . .
C29 C 0.8058(8) 0.2262(9) 0.31142(16) 0.046(2) Uani 1 1 d . . . . .
H29 H 0.790791 0.184503 0.300920 0.055 Uiso 1 1 calc R U . . .
C30 C 0.8310(8) 0.3110(9) 0.30608(17) 0.049(2) Uani 1 1 d . . . . .
H30 H 0.832612 0.327681 0.291973 0.059 Uiso 1 1 calc R U . . .
C31 C 0.8545(9) 0.3741(10) 0.32120(17) 0.049(2) Uani 1 1 d . . . . .
H31 H 0.873519 0.432941 0.317689 0.059 Uiso 1 1 calc R U . . .
C32 C 0.8485(8) 0.3459(9) 0.34173(16) 0.0411(15) Uani 1 1 d . . . . .
C33 C 0.8286(7) 0.4425(8) 0.37009(16) 0.0382(15) Uani 1 1 d . . . . .
C34 C 0.8098(7) 0.5302(8) 0.36806(17) 0.0408(19) Uani 1 1 d . . . . .
H34 H 0.825207 0.560909 0.355741 0.049 Uiso 1 1 calc R U . . .
C35 C 0.7669(8) 0.5768(9) 0.38440(17) 0.044(2) Uani 1 1 d . . . . .
H35 H 0.750738 0.638349 0.383350 0.053 Uiso 1 1 calc R U . . .
C36 C 0.7501(8) 0.5266(8) 0.40202(17) 0.0416(19) Uani 1 1 d . . . . .
H36 H 0.724316 0.556574 0.413495 0.050 Uiso 1 1 calc R U . . .
C37 C 0.7684(7) 0.4352(8) 0.40398(16) 0.0389(16) Uani 1 1 d . . . . .
C38 C 0.8038(7) 0.3893(8) 0.38659(15) 0.0359(14) Uani 1 1 d . . . . .
C39 C 0.7704(7) 0.3938(8) 0.42445(15) 0.0351(16) Uani 1 1 d . . . . .
C40 C 0.7484(8) 0.4401(9) 0.44256(16) 0.044(2) Uani 1 1 d . . . . .
H40 H 0.722422 0.497999 0.441317 0.053 Uiso 1 1 calc R U . . .
C41 C 0.7622(8) 0.4068(8) 0.46181(16) 0.0425(14) Uani 1 1 d . . . . .
C42 C 0.7424(9) 0.4594(9) 0.48198(17) 0.0463(12) Uani 1 1 d . . . . .
C43 C 0.6808(9) 0.3996(9) 0.49549(17) 0.0466(14) Uani 1 1 d . . . . .
H43A H 0.638061 0.367618 0.486681 0.070 Uiso 1 1 calc R U . . .
H43B H 0.648034 0.437228 0.505297 0.070 Uiso 1 1 calc R U . . .
H43C H 0.717582 0.355996 0.503019 0.070 Uiso 1 1 calc R U . . .
C44 C 0.8294(9) 0.4779(9) 0.49296(17) 0.0498(16) Uani 1 1 d . . . . .
H44A H 0.856492 0.421063 0.497310 0.075 Uiso 1 1 calc R U . . .
H44B H 0.817872 0.515403 0.505062 0.075 Uiso 1 1 calc R U . . .
H44C H 0.870524 0.509295 0.483641 0.075 Uiso 1 1 calc R U . . .
C45 C 0.6954(9) 0.5479(9) 0.47775(18) 0.0485(15) Uani 1 1 d . . . . .
H45A H 0.736492 0.588290 0.470463 0.073 Uiso 1 1 calc R U . . .
H45B H 0.677328 0.575413 0.490805 0.073 Uiso 1 1 calc R U . . .
H45C H 0.642188 0.537173 0.469246 0.073 Uiso 1 1 calc R U . . .
C46 C 0.8006(7) 0.3209(8) 0.46345(16) 0.0388(19) Uani 1 1 d . . . . .
H46 H 0.813765 0.296404 0.476605 0.047 Uiso 1 1 calc R U . . .

loop_
_atom_site_aniso_label
_atom_site_aniso_U_11
_atom_site_aniso_U_22
_atom_site_aniso_U_33
_atom_site_aniso_U_23
_atom_site_aniso_U_13
_atom_site_aniso_U_12
Cl1 0.067(2) 0.092(3) 0.0319(13) -0.0025(15) 0.0024(14) -0.0278(19)
Cl2 0.0406(15) 0.0450(16) 0.0451(14) -0.0013(12) 0.0071(12) 0.0021(12)
Cl3 0.054(2) 0.061(2) 0.110(3) 0.032(2) 0.024(2) 0.0168(17)
C94 0.038(6) 0.045(7) 0.043(6) 0.007(5) 0.004(5) 0.004(5)
O1 0.036(2) 0.0429(16) 0.0340(13) -0.0008(14) -0.0009(13) -0.0044(15)
N5 0.047(5) 0.0466(15) 0.0314(11) -0.0006(13) -0.0010(18) 0.002(2)
N6 0.042(5) 0.0453(14) 0.0308(12) -0.0018(12) -0.0044(18) -0.0004(19)
N7 0.045(5) 0.0436(11) 0.0328(17) -0.0011(10) -0.002(2) -0.0029(16)
N8 0.054(5) 0.0428(12) 0.0339(17) 0.0004(11) 0.001(2) -0.0035(17)
C47 0.037(4) 0.0415(13) 0.036(2) 0.0002(12) 0.004(3) -0.0031(16)
C48 0.045(5) 0.0426(15) 0.039(2) 0.0000(13) 0.000(3) 0.0003(19)
C49 0.033(4) 0.0423(14) 0.0352(18) 0.0025(11) 0.005(2) -0.0018(18)
C50 0.032(4) 0.0424(13) 0.0329(11) 0.0016(10) 0.0006(15) -0.0020(16)
C51 0.034(3) 0.0420(11) 0.0330(11) 0.0005(9) -0.0004(15) -0.0031(12)
C52 0.031(3) 0.0419(13) 0.0333(13) -0.0006(11) 0.0016(17) -0.0043(14)
C53 0.036(4) 0.0428(15) 0.0331(12) -0.0011(10) -0.0007(14) -0.0038(17)
C54 0.023(4) 0.0404(13) 0.0319(10) 0.0004(9) -0.0027(12) 0.0018(17)
C55 0.024(4) 0.0417(13) 0.0317(10) 0.0007(10) -0.0024(14) 0.0017(18)
C56 0.033(5) 0.044(2) 0.0319(10) 0.0000(12) -0.0020(15) -0.001(2)
C57 0.043(5) 0.045(2) 0.0331(13) -0.0013(13) -0.0005(18) -0.005(3)
C58 0.055(6) 0.046(2) 0.0340(13) -0.0024(12) 0.0012(18) -0.010(3)
C59 0.030(4) 0.0417(11) 0.0318(10) 0.0002(9) -0.0024(12) -0.0032(12)
C61 0.024(4) 0.0431(12) 0.0316(10) 0.0004(9) -0.0009(12) -0.0050(16)
C62 0.026(4) 0.0435(13) 0.0328(10) 0.0012(10) 0.0008(13) -0.0031(17)
C63 0.029(5) 0.0434(18) 0.0331(11) 0.0011(12) -0.0002(14) -0.004(2)
C64 0.043(3) 0.0462(19) 0.0329(11) 0.0010(12) 0.0003(14) 0.0007(19)
C65 0.044(3) 0.050(2) 0.0333(12) 0.0036(15) 0.0012(16) 0.0013(19)
C66 0.048(4) 0.051(3) 0.032(3) 0.0041(18) 0.001(2) 0.003(2)
C67 0.044(3) 0.061(4) 0.042(3) 0.012(3) 0.003(2) 0.003(2)
C68 0.051(4) 0.053(3) 0.0335(16) 0.002(2) -0.002(2) 0.003(3)
C69 0.035(5) 0.0449(17) 0.0317(10) -0.0002(12) -0.0015(15) -0.003(2)
C70 0.030(5) 0.0445(13) 0.0318(10) -0.0002(10) -0.0014(14) -0.0031(17)
C71 0.036(5) 0.0449(13) 0.0309(10) -0.0007(10) -0.0022(15) -0.0020(17)
C72 0.024(4) 0.0438(11) 0.0309(10) -0.0012(9) -0.0040(13) -0.0045(14)
C73 0.031(5) 0.0426(11) 0.0308(10) -0.0005(9) -0.0028(13) -0.0045(13)
C74 0.025(4) 0.0426(11) 0.0318(9) 0.0000(9) -0.0013(12) -0.0043(13)
C75 0.030(4) 0.0422(11) 0.0318(9) 0.0001(8) -0.0017(11) -0.0026(13)
C76 0.026(4) 0.0420(11) 0.0307(10) 0.0003(8) -0.0036(13) -0.0023(13)
C77 0.032(5) 0.0427(11) 0.0311(10) -0.0002(9) -0.0027(13) -0.0041(13)
C78 0.032(5) 0.0427(11) 0.0305(11) -0.0004(9) -0.0044(15) -0.0047(13)
C79 0.035(5) 0.0428(11) 0.0314(12) 0.0002(10) -0.0039(17) -0.0046(15)
C80 0.040(5) 0.0428(11) 0.0309(12) 0.0008(10) -0.0026(18) -0.0041(15)
C81 0.032(5) 0.0427(11) 0.0311(10) 0.0007(9) -0.0029(15) -0.0026(15)
C82 0.028(4) 0.0422(13) 0.0306(11) 0.0016(10) -0.0037(16) -0.0001(16)
C83 0.043(5) 0.0451(15) 0.0326(14) 0.0021(14) 0.001(2) -0.003(2)
C84 0.064(4) 0.0455(15) 0.0339(14) 0.0019(14) 0.0055(19) -0.0067(17)
C85 0.039(5) 0.0445(14) 0.0323(14) 0.0027(13) -0.002(2) -0.0029(19)
C86 0.066(4) 0.048(2) 0.0374(17) 0.0050(18) 0.0095(19) -0.005(2)
C87 0.065(4) 0.052(3) 0.045(4) 0.010(3) 0.008(3) -0.007(3)
C88 0.066(4) 0.052(3) 0.041(3) 0.009(2) 0.008(3) -0.005(2)
C89 0.084(5) 0.052(3) 0.0369(18) 0.006(2) 0.013(2) -0.003(3)
C90 0.030(5) 0.0438(11) 0.0302(11) -0.0018(10) -0.0057(15) -0.0045(15)
C91 0.053(6) 0.0468(15) 0.0310(13) -0.0009(14) -0.001(2) 0.003(2)
C92 0.031(5) 0.0435(11) 0.0307(12) -0.0014(9) -0.0057(16) -0.0048(15)
C93 0.060(7) 0.0435(12) 0.0345(19) -0.0005(11) 0.001(2) -0.0030(18)
O2 0.030(2) 0.0545(15) 0.0340(14) 0.0042(13) 0.0015(13) 0.0045(13)
N1 0.039(5) 0.0496(13) 0.0456(17) -0.0056(11) -0.001(2) -0.0003(14)
N2 0.037(5) 0.0478(13) 0.0429(17) -0.0004(10) 0.001(2) 0.0011(14)
N3 0.032(4) 0.0511(19) 0.0364(12) 0.0025(11) 0.0022(17) 0.0043(18)
N4 0.051(5) 0.054(2) 0.0327(11) -0.0005(12) -0.0037(18) 0.006(2)
C00Y 0.024(5) 0.0514(12) 0.0323(10) -0.0028(9) -0.0008(13) 0.0008(12)
C2 0.069(4) 0.077(2) 0.053(2) -0.024(2) -0.014(2) -0.003(2)
C3 0.075(5) 0.102(6) 0.0482(18) -0.023(3) -0.016(2) 0.001(4)
C4 0.073(4) 0.080(3) 0.068(5) -0.030(3) -0.011(3) -0.008(3)
C5 0.059(5) 0.0662(17) 0.0449(15) -0.0132(15) -0.011(2) -0.0003(18)
C6 0.032(5) 0.0674(17) 0.0362(15) -0.0106(14) -0.003(2) 0.0025(16)
C7 0.025(4) 0.0608(14) 0.0325(11) -0.0054(10) -0.0005(15) 0.0037(14)
C8 0.029(5) 0.0546(13) 0.0340(11) -0.0054(10) -0.0010(15) 0.0009(13)
C9 0.018(4) 0.0532(13) 0.0386(12) -0.0065(10) 0.0019(16) 0.0003(13)
C10 0.049(6) 0.0586(16) 0.0449(15) -0.0117(14) -0.006(2) -0.0013(16)
C11 0.032(5) 0.0499(13) 0.0406(12) -0.0053(10) -0.0003(17) 0.0003(14)
C12 0.075(4) 0.076(3) 0.060(3) -0.027(3) -0.008(3) -0.001(3)
C13 0.038(6) 0.0491(14) 0.0461(18) -0.0033(11) 0.000(2) 0.0006(15)
C14 0.020(4) 0.0479(13) 0.0378(12) -0.0004(9) 0.0038(15) 0.0005(13)
C15 0.029(5) 0.0482(12) 0.0375(11) -0.0023(9) 0.0003(15) -0.0002(12)
C16 0.034(5) 0.0487(12) 0.0332(10) -0.0023(9) -0.0016(13) 0.0005(13)
C17 0.020(4) 0.0477(12) 0.0318(10) -0.0008(9) 0.0005(12) -0.0016(13)
C18 0.027(4) 0.0484(13) 0.0324(10) -0.0002(9) -0.0001(13) 0.0006(15)
C19 0.021(4) 0.0479(13) 0.0355(11) 0.0013(9) 0.0035(15) -0.0003(14)
C20 0.032(5) 0.0494(14) 0.0317(10) -0.0004(10) -0.0002(15) -0.0008(18)
C21 0.041(5) 0.053(2) 0.0355(13) 0.0022(13) -0.0004(19) 0.003(2)
C22 0.030(4) 0.0485(14) 0.0308(10) -0.0021(10) -0.0016(14) -0.002(2)
C23 0.027(4) 0.0479(13) 0.0311(10) -0.0017(10) -0.0007(13) -0.0022(18)
C24 0.021(4) 0.0478(12) 0.0307(10) -0.0012(9) -0.0018(12) -0.0017(14)
C25 0.025(4) 0.0497(12) 0.0309(10) -0.0003(9) -0.0006(12) 0.0001(13)
C26 0.030(5) 0.0519(12) 0.0308(10) -0.0015(9) -0.0021(12) 0.0017(13)
C27 0.031(4) 0.0573(14) 0.0308(10) -0.0004(9) -0.0012(12) 0.0041(16)
C28 0.034(5) 0.0623(15) 0.0307(11) -0.0026(10) -0.0015(14) 0.0035(17)
C29 0.037(6) 0.070(2) 0.0307(11) -0.0010(12) -0.0012(15) 0.004(2)
C30 0.044(6) 0.070(2) 0.0332(14) 0.0024(13) 0.0002(17) 0.004(3)
C31 0.048(6) 0.066(2) 0.0336(14) 0.0050(12) -0.0006(16) 0.001(3)
C32 0.032(4) 0.0575(14) 0.0337(13) 0.0028(10) 0.0002(15) 0.0054(18)
C33 0.027(4) 0.0527(14) 0.0346(14) 0.0037(11) 0.0008(19) 0.0020(16)
C34 0.030(5) 0.0530(16) 0.040(2) 0.0054(15) 0.004(3) 0.003(2)
C35 0.036(5) 0.0532(17) 0.042(3) 0.0054(15) 0.007(3) 0.005(2)
C36 0.037(5) 0.0497(15) 0.038(2) 0.0015(13) 0.005(2) 0.003(2)
C37 0.034(4) 0.0495(14) 0.0337(12) -0.0001(11) 0.0014(16) 0.0014(19)
C38 0.026(4) 0.0497(12) 0.0319(12) 0.0004(10) -0.0013(16) 0.0002(14)
C39 0.026(4) 0.0474(14) 0.0321(11) -0.0023(11) -0.0012(14) -0.0029(19)
C40 0.047(6) 0.0512(19) 0.0337(12) -0.0036(13) 0.0007(16) 0.004(3)
C41 0.044(4) 0.0511(18) 0.0325(12) -0.0055(13) -0.0016(16) 0.000(2)
C42 0.051(3) 0.053(2) 0.0347(13) -0.0085(16) -0.0005(17) -0.002(2)
C43 0.052(3) 0.054(3) 0.033(2) -0.010(2) 0.001(2) -0.002(3)
C44 0.054(3) 0.058(4) 0.037(3) -0.010(2) -0.002(2) -0.005(3)
C45 0.055(4) 0.052(2) 0.039(3) -0.010(2) 0.002(3) -0.001(2)
C46 0.034(5) 0.0505(18) 0.0315(11) -0.0038(13) -0.0016(17) -0.003(2)

loop_
_atom_type_symbol
_atom_type_description
_atom_type_scat_dispersion_real
_atom_type_scat_dispersion_imag
_atom_type_scat_source
C C 0.0181 0.0091 'International Tables Vol C Tables 4.2.6.8 and 6.1.1.4'
H H 0.0000 0.0000 'International Tables Vol C Tables 4.2.6.8 and 6.1.1.4'
Cl Cl 0.3639 0.7018 'International Tables Vol C Tables 4.2.6.8 and 6.1.1.4'
N N 0.0311 0.0180 'International Tables Vol C Tables 4.2.6.8 and 6.1.1.4'
O O 0.0492 0.0322 'International Tables Vol C Tables 4.2.6.8 and 6.1.1.4'

loop_
_geom_angle_atom_site_label_1
_geom_angle_atom_site_label_2
_geom_angle_atom_site_label_3
_geom_angle
_geom_angle_site_symmetry_1
_geom_angle_site_symmetry_3
_geom_angle_publ_flag
Cl1 C94 H94 108.3 . . ?
Cl2 C94 Cl1 110.8(6) . . ?
Cl2 C94 Cl3 110.6(6) . . ?
Cl2 C94 H94 108.3 . . ?
Cl3 C94 Cl1 110.4(7) . . ?
Cl3 C94 H94 108.3 . . ?
C53 O1 C52 114.2(8) . . ?
C91 N5 C71 118.4(9) . . ?
C91 N6 C90 114.7(10) . . ?
C92 N7 C93 114.4(10) . . ?
C93 N8 C79 116.1(10) . . ?
C48 C47 H47 120.5 . . ?
C52 C47 H47 120.5 . . ?
C52 C47 C48 119.0(11) . . ?
C47 C48 H48 120.8 . . ?
C47 C48 C49 118.4(11) . . ?
C49 C48 H48 120.8 . . ?
C48 C49 H49 119.7 . . ?
C48 C49 C50 120.6(10) . . ?
C50 C49 H49 119.7 . . ?
C49 C50 C62 119.8(10) . . ?
C51 C50 C49 121.2(10) . . ?
C51 C50 C62 118.6(10) . . ?
C50 C51 C59 121.7(10) . . ?
C52 C51 C50 114.3(10) . . ?
C52 C51 C59 123.8(10) . . ?
C47 C52 O1 115.9(9) . . ?
C47 C52 C51 124.5(10) . . ?
C51 C52 O1 118.9(10) . . ?
C54 C53 O1 118.9(9) . . ?
C58 C53 O1 114.1(10) . . ?
C58 C53 C54 126.5(10) . . ?
C53 C54 C55 114.2(9) . . ?
C53 C54 C75 125.8(9) . . ?
C55 C54 C75 119.9(9) . . ?
C56 C55 C54 119.0(10) . . ?
C56 C55 C82 121.1(10) . . ?
C82 C55 C54 119.7(9) . . ?
C55 C56 H56 118.5 . . ?
C57 C56 C55 123.0(10) . . ?
C57 C56 H56 118.5 . . ?
C56 C57 H57 120.1 . . ?
C56 C57 C58 119.8(10) . . ?
C58 C57 H57 120.1 . . ?
C53 C58 C57 117.5(11) . . ?
C53 C58 H58 121.3 . . ?
C57 C58 H58 121.3 . . ?
C74 C59 C51 115.6(9) . . ?
C74 C59 C75 120.0(10) . . ?
C75 C59 C51 124.2(10) . . ?
C62 C61 C70 117.4(10) . . ?
C62 C61 C74 120.7(10) . . ?
C70 C61 C74 121.8(10) . . ?
C61 C62 C50 117.9(9) . . ?
C61 C62 C63 119.5(10) . . ?
C63 C62 C50 122.1(10) . . ?
C62 C63 H63 118.2 . . ?
C64 C63 C62 123.6(11) . . ?
C64 C63 H63 118.2 . . ?
C63 C64 C65 122.6(11) . . ?
C63 C64 C69 117.4(10) . . ?
C69 C64 C65 120.0(10) . . ?
C64 C65 C67 107.9(10) . . ?
C66 C65 C64 112.8(9) . . ?
C66 C65 C67 111.0(11) . . ?
C66 C65 C68 107.6(10) . . ?
C68 C65 C64 110.1(10) . . ?
C68 C65 C67 107.4(10) . . ?
C65 C66 H66A 109.5 . . ?
C65 C66 H66B 109.5 . . ?
C65 C66 H66C 109.5 . . ?
H66A C66 H66B 109.5 . . ?
H66A C66 H66C 109.5 . . ?
H66B C66 H66C 109.5 . . ?
C65 C67 H67A 109.5 . . ?
C65 C67 H67B 109.5 . . ?
C65 C67 H67C 109.5 . . ?
H67A C67 H67B 109.5 . . ?
H67A C67 H67C 109.5 . . ?
H67B C67 H67C 109.5 . . ?
C65 C68 H68A 109.5 . . ?
C65 C68 H68B 109.5 . . ?
C65 C68 H68C 109.5 . . ?
H68A C68 H68B 109.5 . . ?
H68A C68 H68C 109.5 . . ?
H68B C68 H68C 109.5 . . ?
C64 C69 H69 119.7 . . ?
C70 C69 C64 120.7(10) . . ?
C70 C69 H69 119.7 . . ?
C61 C70 C71 118.8(9) . . ?
C69 C70 C61 121.3(10) . . ?
C69 C70 C71 119.9(10) . . ?
N5 C71 C70 121.7(9) . . ?
N5 C71 C72 119.0(10) . . ?
C70 C71 C72 119.3(9) . . ?
C73 C72 C71 120.7(10) . . ?
C90 C72 C71 116.3(9) . . ?
C90 C72 C73 122.9(9) . . ?
C74 C73 C72 120.5(9) . . ?
C77 C73 C72 119.8(10) . . ?
C77 C73 C74 119.7(10) . . ?
C59 C74 C61 122.7(10) . . ?
C59 C74 C73 120.0(9) . . ?
C73 C74 C61 117.1(9) . . ?
C59 C75 C54 125.9(10) . . ?
C76 C75 C54 115.3(9) . . ?
C76 C75 C59 118.7(9) . . ?
C75 C76 C77 120.0(9) . . ?
C75 C76 C81 122.7(9) . . ?
C77 C76 C81 117.1(10) . . ?
C73 C77 C76 120.6(10) . . ?
C73 C77 C78 118.2(9) . . ?
C76 C77 C78 121.1(10) . . ?
C79 C78 C77 120.5(10) . . ?
C92 C78 C77 122.8(10) . . ?
C92 C78 C79 116.6(10) . . ?
N8 C79 C78 120.2(10) . . ?
N8 C79 C80 121.1(10) . . ?
C78 C79 C80 118.6(10) . . ?
C81 C80 C79 119.7(10) . . ?
C81 C80 C85 121.5(10) . . ?
C85 C80 C79 118.8(10) . . ?
C80 C81 C76 121.9(9) . . ?
C82 C81 C76 120.8(10) . . ?
C82 C81 C80 117.3(10) . . ?
C81 C82 C55 118.2(9) . . ?
C81 C82 C83 121.1(11) . . ?
C83 C82 C55 120.5(10) . . ?
C82 C83 H83 119.6 . . ?
C84 C83 C82 120.8(11) . . ?
C84 C83 H83 119.6 . . ?
C83 C84 C85 120.3(11) . . ?
C83 C84 C86 121.9(11) . . ?
C85 C84 C86 117.7(11) . . ?
C80 C85 H85 120.6 . . ?
C84 C85 C80 118.8(11) . . ?
C84 C85 H85 120.6 . . ?
C84 C86 C89 114.1(10) . . ?
C87 C86 C84 108.6(10) . . ?
C87 C86 C89 106.3(11) . . ?
C88 C86 C84 110.8(11) . . ?
C88 C86 C87 107.7(11) . . ?
C88 C86 C89 109.1(10) . . ?
C86 C87 H87A 109.5 . . ?
C86 C87 H87B 109.5 . . ?
C86 C87 H87C 109.5 . . ?
H87A C87 H87B 109.5 . . ?
H87A C87 H87C 109.5 . . ?
H87B C87 H87C 109.5 . . ?
C86 C88 H88A 109.5 . . ?
C86 C88 H88B 109.5 . . ?
C86 C88 H88C 109.5 . . ?
H88A C88 H88B 109.5 . . ?
H88A C88 H88C 109.5 . . ?
H88B C88 H88C 109.5 . . ?
C86 C89 H89A 109.5 . . ?
C86 C89 H89B 109.5 . . ?
C86 C89 H89C 109.5 . . ?
H89A C89 H89B 109.5 . . ?
H89A C89 H89C 109.5 . . ?
H89B C89 H89C 109.5 . . ?
N6 C90 C72 123.3(9) . . ?
N6 C90 C92 119.3(10) . . ?
C72 C90 C92 117.4(9) . . ?
N5 C91 N6 127.1(10) . . ?
N5 C91 H91 116.4 . . ?
N6 C91 H91 116.4 . . ?
N7 C92 C78 123.3(10) . . ?
N7 C92 C90 118.5(9) . . ?
C78 C92 C90 118.2(10) . . ?
N7 C93 H93 115.4 . . ?
N8 C93 N7 129.1(12) . . ?
N8 C93 H93 115.4 . . ?
C32 O2 C33 114.9(9) . . ?
C13 N1 C11 114.7(10) . . ?
C13 N2 C14 115.2(10) . . ?
C21 N3 C19 115.7(10) . . ?
C20 N4 C21 113.0(10) . . ?
C16 C00Y C8 118.1(11) . . ?
C16 C00Y C26 120.4(10) . . ?
C26 C00Y C8 121.5(10) . . ?
C4 C2 C3 109.7(13) . . ?
C4 C2 C5 111.8(12) . . ?
C4 C2 C12 118.0(15) . . ?
C5 C2 C3 106.9(12) . . ?
C12 C2 C3 100.5(12) . . ?
C12 C2 C5 108.9(12) . . ?
C2 C3 H3A 109.8 . . ?
C2 C3 H3B 109.3 . . ?
C2 C3 H3C 109.4 . . ?
H3A C3 H3B 109.4 . . ?
H3A C3 H3C 109.5 . . ?
H3B C3 H3C 109.5 . . ?
C2 C4 H4A 109.5 . . ?
C2 C4 H4B 109.5 . . ?
C2 C4 H4C 109.5 . . ?
H4A C4 H4B 109.5 . . ?
H4A C4 H4C 109.5 . . ?
H4B C4 H4C 109.5 . . ?
C6 C5 C2 123.9(12) . . ?
C6 C5 C10 117.3(12) . . ?
C10 C5 C2 118.7(13) . . ?
C5 C6 H6 118.5 . . ?
C5 C6 C7 123.0(11) . . ?
C7 C6 H6 118.5 . . ?
C6 C7 C28 122.5(10) . . ?
C8 C7 C6 119.0(12) . . ?
C8 C7 C28 118.0(10) . . ?
C7 C8 C00Y 120.6(11) . . ?
C7 C8 C9 118.1(10) . . ?
C9 C8 C00Y 121.3(10) . . ?
C8 C9 C11 119.0(10) . . ?
C10 C9 C8 119.7(11) . . ?
C10 C9 C11 121.2(11) . . ?
C5 C10 C9 122.7(13) . . ?
C5 C10 H10 118.7 . . ?
C9 C10 H10 118.7 . . ?
N1 C11 C9 118.6(10) . . ?
N1 C11 C15 121.5(10) . . ?
C15 C11 C9 119.7(11) . . ?
C2 C12 H12A 109.5 . . ?
C2 C12 H12B 109.5 . . ?
C2 C12 H12C 109.5 . . ?
H12A C12 H12B 109.5 . . ?
H12A C12 H12C 109.5 . . ?
H12B C12 H12C 109.5 . . ?
N1 C13 N2 129.4(12) . . ?
N1 C13 H13 115.3 . . ?
N2 C13 H13 115.3 . . ?
N2 C14 C15 121.3(10) . . ?
N2 C14 C19 118.4(10) . . ?
C15 C14 C19 120.2(10) . . ?
C11 C15 C14 117.7(11) . . ?
C11 C15 C16 120.8(10) . . ?
C14 C15 C16 121.6(10) . . ?
C00Y C16 C15 120.8(10) . . ?
C17 C16 C00Y 120.7(11) . . ?
C17 C16 C15 118.4(10) . . ?
C16 C17 C18 119.9(10) . . ?
C16 C17 C24 119.1(9) . . ?
C24 C17 C18 121.0(10) . . ?
C17 C18 C19 122.2(10) . . ?
C20 C18 C17 122.1(10) . . ?
C20 C18 C19 115.7(10) . . ?
N3 C19 C14 120.8(10) . . ?
N3 C19 C18 122.1(10) . . ?
C14 C19 C18 117.0(9) . . ?
N4 C20 C18 124.4(11) . . ?
N4 C20 C22 117.4(10) . . ?
C18 C20 C22 118.1(9) . . ?
N3 C21 N4 128.5(10) . . ?
N3 C21 H21 115.8 . . ?
N4 C21 H21 115.8 . . ?
C23 C22 C20 118.0(9) . . ?
C46 C22 C20 119.5(10) . . ?
C46 C22 C23 122.5(11) . . ?
C22 C23 C24 122.1(10) . . ?
C39 C23 C22 117.6(10) . . ?
C39 C23 C24 120.3(9) . . ?
C17 C24 C23 116.7(9) . . ?
C25 C24 C17 121.7(10) . . ?
C25 C24 C23 121.6(10) . . ?
C24 C25 C26 117.9(10) . . ?
C24 C25 C38 117.4(9) . . ?
C38 C25 C26 124.4(9) . . ?
C00Y C26 C25 118.5(9) . . ?
C00Y C26 C27 114.8(10) . . ?
C25 C26 C27 126.7(11) . . ?
C28 C27 C26 123.3(11) . . ?
C28 C27 C32 114.1(10) . . ?
C32 C27 C26 122.1(10) . . ?
C27 C28 C7 119.0(10) . . ?
C27 C28 C29 121.6(12) . . ?
C29 C28 C7 119.3(11) . . ?
C28 C29 H29 119.3 . . ?
C30 C29 C28 121.4(12) . . ?
C30 C29 H29 119.3 . . ?
C29 C30 H30 119.6 . . ?
C29 C30 C31 120.7(11) . . ?
C31 C30 H30 119.6 . . ?
C30 C31 H31 121.6 . . ?
C32 C31 C30 116.7(12) . . ?
C32 C31 H31 121.6 . . ?
O2 C32 C27 120.6(9) . . ?
O2 C32 C31 113.5(11) . . ?
C31 C32 C27 125.2(11) . . ?
C34 C33 O2 116.7(10) . . ?
C34 C33 C38 125.3(11) . . ?
C38 C33 O2 117.5(10) . . ?
C33 C34 H34 120.1 . . ?
C33 C34 C35 119.8(11) . . ?
C35 C34 H34 120.1 . . ?
C34 C35 H35 122.2 . . ?
C36 C35 C34 115.6(11) . . ?
C36 C35 H35 122.2 . . ?
C35 C36 H36 117.8 . . ?
C35 C36 C37 124.4(11) . . ?
C37 C36 H36 117.8 . . ?
C36 C37 C38 118.0(10) . . ?
C36 C37 C39 119.8(10) . . ?
C38 C37 C39 120.7(10) . . ?
C33 C38 C25 124.8(10) . . ?
C33 C38 C37 116.0(11) . . ?
C37 C38 C25 119.0(10) . . ?
C23 C39 C37 117.9(10) . . ?
C23 C39 C40 118.6(10) . . ?
C40 C39 C37 123.4(11) . . ?
C39 C40 H40 118.1 . . ?
C41 C40 C39 123.9(12) . . ?
C41 C40 H40 118.1 . . ?
C40 C41 C42 124.2(11) . . ?
C40 C41 C46 117.5(10) . . ?
C46 C41 C42 118.2(10) . . ?
C43 C42 C41 107.4(10) . . ?
C44 C42 C41 109.1(10) . . ?
C44 C42 C43 110.3(10) . . ?
C44 C42 C45 108.9(11) . . ?
C45 C42 C41 111.9(9) . . ?
C45 C42 C43 109.3(11) . . ?
C42 C43 H43A 109.5 . . ?
C42 C43 H43B 109.5 . . ?
C42 C43 H43C 109.5 . . ?
H43A C43 H43B 109.5 . . ?
H43A C43 H43C 109.5 . . ?
H43B C43 H43C 109.5 . . ?
C42 C44 H44A 109.5 . . ?
C42 C44 H44B 109.5 . . ?
C42 C44 H44C 109.5 . . ?
H44A C44 H44B 109.5 . . ?
H44A C44 H44C 109.5 . . ?
H44B C44 H44C 109.5 . . ?
C42 C45 H45A 109.5 . . ?
C42 C45 H45B 109.5 . . ?
C42 C45 H45C 109.5 . . ?
H45A C45 H45B 109.5 . . ?
H45A C45 H45C 109.5 . . ?
H45B C45 H45C 109.5 . . ?
C22 C46 C41 119.7(10) . . ?
C22 C46 H46 120.2 . . ?
C41 C46 H46 120.2 . . ?

loop_
_geom_bond_atom_site_label_1
_geom_bond_atom_site_label_2
_geom_bond_distance
_geom_bond_site_symmetry_2
_geom_bond_publ_flag
Cl1 C94 1.755(11) . ?
Cl2 C94 1.746(12) . ?
Cl3 C94 1.750(12) . ?
C94 H94 1.0000 . ?
O1 C52 1.409(13) . ?
O1 C53 1.396(13) . ?
N5 C71 1.373(14) . ?
N5 C91 1.321(16) . ?
N6 C90 1.362(13) . ?
N6 C91 1.352(14) . ?
N7 C92 1.337(15) . ?
N7 C93 1.343(14) . ?
N8 C79 1.366(15) . ?
N8 C93 1.308(14) . ?
C47 H47 0.9500 . ?
C47 C48 1.399(16) . ?
C47 C52 1.396(16) . ?
C48 H48 0.9500 . ?
C48 C49 1.400(16) . ?
C49 H49 0.9500 . ?
C49 C50 1.417(16) . ?
C50 C51 1.416(15) . ?
C50 C62 1.485(15) . ?
C51 C52 1.397(15) . ?
C51 C59 1.448(16) . ?
C53 C54 1.389(15) . ?
C53 C58 1.370(15) . ?
C54 C55 1.462(14) . ?
C54 C75 1.475(14) . ?
C55 C56 1.395(14) . ?
C55 C82 1.454(16) . ?
C56 H56 0.9500 . ?
C56 C57 1.357(16) . ?
C57 H57 0.9500 . ?
C57 C58 1.402(16) . ?
C58 H58 0.9500 . ?
C59 C74 1.409(14) . ?
C59 C75 1.442(14) . ?
C61 C62 1.389(16) . ?
C61 C70 1.418(14) . ?
C61 C74 1.441(14) . ?
C62 C63 1.405(15) . ?
C63 H63 0.9500 . ?
C63 C64 1.360(15) . ?
C64 C65 1.540(15) . ?
C64 C69 1.398(17) . ?
C65 C66 1.500(17) . ?
C65 C67 1.554(17) . ?
C65 C68 1.514(16) . ?
C66 H66A 0.9800 . ?
C66 H66B 0.9800 . ?
C66 H66C 0.9800 . ?
C67 H67A 0.9800 . ?
C67 H67B 0.9800 . ?
C67 H67C 0.9800 . ?
C68 H68A 0.9800 . ?
C68 H68B 0.9800 . ?
C68 H68C 0.9800 . ?
C69 H69 0.9500 . ?
C69 C70 1.394(15) . ?
C70 C71 1.419(16) . ?
C71 C72 1.430(14) . ?
C72 C73 1.414(14) . ?
C72 C90 1.404(16) . ?
C73 C74 1.413(16) . ?
C73 C77 1.399(15) . ?
C75 C76 1.409(16) . ?
C76 C77 1.420(14) . ?
C76 C81 1.447(14) . ?
C77 C78 1.437(16) . ?
C78 C79 1.421(15) . ?
C78 C92 1.386(15) . ?
C79 C80 1.446(15) . ?
C80 C81 1.414(16) . ?
C80 C85 1.425(15) . ?
C81 C82 1.389(14) . ?
C82 C83 1.416(15) . ?
C83 H83 0.9500 . ?
C83 C84 1.367(17) . ?
C84 C85 1.391(16) . ?
C84 C86 1.551(16) . ?
C85 H85 0.9500 . ?
C86 C87 1.547(19) . ?
C86 C88 1.540(19) . ?
C86 C89 1.560(17) . ?
C87 H87A 0.9800 . ?
C87 H87B 0.9800 . ?
C87 H87C 0.9800 . ?
C88 H88A 0.9800 . ?
C88 H88B 0.9800 . ?
C88 H88C 0.9800 . ?
C89 H89A 0.9800 . ?
C89 H89B 0.9800 . ?
C89 H89C 0.9800 . ?
C90 C92 1.480(14) . ?
C91 H91 0.9500 . ?
C93 H93 0.9500 . ?
O2 C32 1.392(14) . ?
O2 C33 1.404(13) . ?
N1 C11 1.382(16) . ?
N1 C13 1.305(15) . ?
N2 C13 1.352(15) . ?
N2 C14 1.356(15) . ?
N3 C19 1.343(13) . ?
N3 C21 1.308(15) . ?
N4 C20 1.337(14) . ?
N4 C21 1.412(16) . ?
C00Y C8 1.463(15) . ?
C00Y C16 1.411(15) . ?
C00Y C26 1.420(17) . ?
C2 C3 1.65(2) . ?
C2 C4 1.44(2) . ?
C2 C5 1.536(18) . ?
C2 C12 1.49(2) . ?
C3 H3A 0.9803 . ?
C3 H3B 0.9800 . ?
C3 H3C 0.9800 . ?
C4 H4A 0.9800 . ?
C4 H4B 0.9800 . ?
C4 H4C 0.9800 . ?
C5 C6 1.361(19) . ?
C5 C10 1.371(18) . ?
C6 H6 0.9500 . ?
C6 C7 1.414(16) . ?
C7 C8 1.395(15) . ?
C7 C28 1.453(18) . ?
C8 C9 1.414(17) . ?
C9 C10 1.391(16) . ?
C9 C11 1.467(15) . ?
C10 H10 0.9500 . ?
C11 C15 1.394(16) . ?
C12 H12A 0.9800 . ?
C12 H12B 0.9800 . ?
C12 H12C 0.9800 . ?
C13 H13 0.9500 . ?
C14 C15 1.396(15) . ?
C14 C19 1.433(15) . ?
C15 C16 1.449(17) . ?
C16 C17 1.391(15) . ?
C17 C18 1.417(14) . ?
C17 C24 1.413(16) . ?
C18 C19 1.437(16) . ?
C18 C20 1.385(15) . ?
C20 C22 1.492(17) . ?
C21 H21 0.9500 . ?
C22 C23 1.407(14) . ?
C22 C46 1.377(15) . ?
C23 C24 1.455(14) . ?
C23 C39 1.393(16) . ?
C24 C25 1.412(14) . ?
C25 C26 1.459(15) . ?
C25 C38 1.454(16) . ?
C26 C27 1.463(15) . ?
C27 C28 1.408(16) . ?
C27 C32 1.426(18) . ?
C28 C29 1.408(15) . ?
C29 H29 0.9500 . ?
C29 C30 1.363(19) . ?
C30 H30 0.9500 . ?
C30 C31 1.403(18) . ?
C31 H31 0.9500 . ?
C31 C32 1.402(15) . ?
C33 C34 1.342(17) . ?
C33 C38 1.384(15) . ?
C34 H34 0.9500 . ?
C34 C35 1.422(16) . ?
C35 H35 0.9500 . ?
C35 C36 1.391(16) . ?
C36 H36 0.9500 . ?
C36 C37 1.396(17) . ?
C37 C38 1.422(15) . ?
C37 C39 1.466(15) . ?
C39 C40 1.402(15) . ?
C40 H40 0.9500 . ?
C40 C41 1.361(16) . ?
C41 C42 1.556(15) . ?
C41 C46 1.406(17) . ?
C42 C43 1.551(17) . ?
C42 C44 1.506(17) . ?
C42 C45 1.518(18) . ?
C43 H43A 0.9800 . ?
C43 H43B 0.9800 . ?
C43 H43C 0.9800 . ?
C44 H44A 0.9800 . ?
C44 H44B 0.9800 . ?
C44 H44C 0.9800 . ?
C45 H45A 0.9800 . ?
C45 H45B 0.9800 . ?
C45 H45C 0.9800 . ?
C46 H46 0.9500 . ?

loop_
_geom_torsion_atom_site_label_1
_geom_torsion_atom_site_label_2
_geom_torsion_atom_site_label_3
_geom_torsion_atom_site_label_4
_geom_torsion
_geom_torsion_site_symmetry_1
_geom_torsion_site_symmetry_2
_geom_torsion_site_symmetry_3
_geom_torsion_site_symmetry_4
_geom_torsion_publ_flag
O1 C53 C54 C55 -169.3(9) . . . . ?
O1 C53 C54 C75 7.6(17) . . . . ?
O1 C53 C58 C57 172.6(10) . . . . ?
N5 C71 C72 C73 -171.9(10) . . . . ?
N5 C71 C72 C90 11.1(15) . . . . ?
N6 C90 C92 N7 1.9(15) . . . . ?
N6 C90 C92 C78 -179.4(10) . . . . ?
N8 C79 C80 C81 -167.7(11) . . . . ?
N8 C79 C80 C85 12.1(17) . . . . ?
C47 C48 C49 C50 -3.3(16) . . . . ?
C48 C47 C52 O1 -168.1(10) . . . . ?
C48 C47 C52 C51 2.9(17) . . . . ?
C48 C49 C50 C51 -8.1(16) . . . . ?
C48 C49 C50 C62 164.6(10) . . . . ?
C49 C50 C51 C52 15.8(15) . . . . ?
C49 C50 C51 C59 -169.6(10) . . . . ?
C49 C50 C62 C61 -177.6(10) . . . . ?
C49 C50 C62 C63 -5.5(16) . . . . ?
C50 C51 C52 O1 157.2(9) . . . . ?
C50 C51 C52 C47 -13.5(16) . . . . ?
C50 C51 C59 C74 -17.4(16) . . . . ?
C50 C51 C59 C75 157.0(11) . . . . ?
C50 C62 C63 C64 -168.2(11) . . . . ?
C51 C50 C62 C61 -4.6(15) . . . . ?
C51 C50 C62 C63 167.5(10) . . . . ?
C51 C59 C74 C61 4.9(15) . . . . ?
C51 C59 C74 C73 179.2(10) . . . . ?
C51 C59 C75 C54 11.7(18) . . . . ?
C51 C59 C75 C76 -169.6(10) . . . . ?
C52 O1 C53 C54 -69.1(13) . . . . ?
C52 O1 C53 C58 118.6(11) . . . . ?
C52 C47 C48 C49 6.0(16) . . . . ?
C52 C51 C59 C74 156.6(10) . . . . ?
C52 C51 C59 C75 -28.9(17) . . . . ?
C53 O1 C52 C47 -109.5(11) . . . . ?
C53 O1 C52 C51 79.0(12) . . . . ?
C53 C54 C55 C56 -3.3(14) . . . . ?
C53 C54 C55 C82 172.1(10) . . . . ?
C53 C54 C75 C59 19.6(18) . . . . ?
C53 C54 C75 C76 -159.2(11) . . . . ?
C54 C53 C58 C57 0.9(19) . . . . ?
C54 C55 C56 C57 1.9(16) . . . . ?
C54 C55 C82 C81 -10.9(15) . . . . ?
C54 C55 C82 C83 174.6(10) . . . . ?
C54 C75 C76 C77 170.0(9) . . . . ?
C54 C75 C76 C81 -15.4(15) . . . . ?
C55 C54 C75 C59 -163.7(10) . . . . ?
C55 C54 C75 C76 17.5(14) . . . . ?
C55 C56 C57 C58 1.2(18) . . . . ?
C55 C82 C83 C84 173.2(11) . . . . ?
C56 C55 C82 C81 164.4(10) . . . . ?
C56 C55 C82 C83 -10.1(16) . . . . ?
C56 C57 C58 C53 -2.6(18) . . . . ?
C58 C53 C54 C55 2.0(17) . . . . ?
C58 C53 C54 C75 178.9(12) . . . . ?
C59 C51 C52 O1 -17.3(16) . . . . ?
C59 C51 C52 C47 172.0(11) . . . . ?
C59 C75 C76 C77 -8.8(15) . . . . ?
C59 C75 C76 C81 165.8(10) . . . . ?
C61 C62 C63 C64 3.8(17) . . . . ?
C61 C70 C71 N5 171.1(10) . . . . ?
C61 C70 C71 C72 -6.5(15) . . . . ?
C62 C50 C51 C52 -157.0(10) . . . . ?
C62 C50 C51 C59 17.6(16) . . . . ?
C62 C61 C70 C69 -1.7(15) . . . . ?
C62 C61 C70 C71 177.5(10) . . . . ?
C62 C61 C74 C59 7.4(16) . . . . ?
C62 C61 C74 C73 -167.1(10) . . . . ?
C62 C63 C64 C65 174.2(10) . . . . ?
C62 C63 C64 C69 -4.5(17) . . . . ?
C63 C64 C65 C66 15.1(16) . . . . ?
C63 C64 C65 C67 -107.8(13) . . . . ?
C63 C64 C65 C68 135.3(12) . . . . ?
C63 C64 C69 C70 2.1(17) . . . . ?
C64 C69 C70 C61 1.0(17) . . . . ?
C64 C69 C70 C71 -178.2(11) . . . . ?
C65 C64 C69 C70 -176.7(10) . . . . ?
C69 C64 C65 C66 -166.2(11) . . . . ?
C69 C64 C65 C67 70.9(14) . . . . ?
C69 C64 C65 C68 -45.9(15) . . . . ?
C69 C70 C71 N5 -9.7(16) . . . . ?
C69 C70 C71 C72 172.7(10) . . . . ?
C70 C61 C62 C50 171.8(9) . . . . ?
C70 C61 C62 C63 -0.6(15) . . . . ?
C70 C61 C74 C59 -171.8(10) . . . . ?
C70 C61 C74 C73 13.8(15) . . . . ?
C70 C71 C72 C73 5.8(16) . . . . ?
C70 C71 C72 C90 -171.2(10) . . . . ?
C71 N5 C91 N6 -5.9(19) . . . . ?
C71 C72 C73 C74 5.0(16) . . . . ?
C71 C72 C73 C77 -174.4(10) . . . . ?
C71 C72 C90 N6 -8.7(16) . . . . ?
C71 C72 C90 C92 172.9(9) . . . . ?
C72 C73 C74 C59 171.0(10) . . . . ?
C72 C73 C74 C61 -14.4(15) . . . . ?
C72 C73 C77 C76 -175.2(10) . . . . ?
C72 C73 C77 C78 4.2(16) . . . . ?
C72 C90 C92 N7 -179.6(10) . . . . ?
C72 C90 C92 C78 -0.9(15) . . . . ?
C73 C72 C90 N6 174.4(10) . . . . ?
C73 C72 C90 C92 -4.1(16) . . . . ?
C73 C77 C78 C79 172.4(10) . . . . ?
C73 C77 C78 C92 -9.4(17) . . . . ?
C74 C59 C75 C54 -174.1(10) . . . . ?
C74 C59 C75 C76 4.7(16) . . . . ?
C74 C61 C62 C50 -7.4(15) . . . . ?
C74 C61 C62 C63 -179.7(9) . . . . ?
C74 C61 C70 C69 177.4(10) . . . . ?
C74 C61 C70 C71 -3.4(15) . . . . ?
C74 C73 C77 C76 5.4(16) . . . . ?
C74 C73 C77 C78 -175.3(10) . . . . ?
C75 C54 C55 C56 179.6(10) . . . . ?
C75 C54 C55 C82 -5.0(15) . . . . ?
C75 C59 C74 C61 -169.8(10) . . . . ?
C75 C59 C74 C73 4.5(16) . . . . ?
C75 C76 C77 C73 3.9(16) . . . . ?
C75 C76 C77 C78 -175.4(10) . . . . ?
C75 C76 C81 C80 -176.7(11) . . . . ?
C75 C76 C81 C82 -0.2(16) . . . . ?
C76 C77 C78 C79 -8.3(16) . . . . ?
C76 C77 C78 C92 169.9(10) . . . . ?
C76 C81 C82 C55 13.7(15) . . . . ?
C76 C81 C82 C83 -171.8(10) . . . . ?
C77 C73 C74 C59 -9.6(16) . . . . ?
C77 C73 C74 C61 165.0(10) . . . . ?
C77 C76 C81 C80 -2.0(16) . . . . ?
C77 C76 C81 C82 174.6(10) . . . . ?
C77 C78 C79 N8 175.2(10) . . . . ?
C77 C78 C79 C80 -1.0(16) . . . . ?
C77 C78 C92 N7 -173.8(11) . . . . ?
C77 C78 C92 C90 7.6(16) . . . . ?
C78 C79 C80 C81 8.6(16) . . . . ?
C78 C79 C80 C85 -171.7(10) . . . . ?
C79 N8 C93 N7 -3(2) . . . . ?
C79 C78 C92 N7 4.6(16) . . . . ?
C79 C78 C92 C90 -174.1(9) . . . . ?
C79 C80 C81 C76 -7.1(16) . . . . ?
C79 C80 C81 C82 176.2(10) . . . . ?
C79 C80 C85 C84 178.7(11) . . . . ?
C80 C81 C82 C55 -169.6(10) . . . . ?
C80 C81 C82 C83 4.9(16) . . . . ?
C81 C76 C77 C73 -171.0(10) . . . . ?
C81 C76 C77 C78 9.7(15) . . . . ?
C81 C80 C85 C84 -1.6(17) . . . . ?
C81 C82 C83 C84 -1.2(18) . . . . ?
C82 C55 C56 C57 -173.5(11) . . . . ?
C82 C83 C84 C85 -4.2(19) . . . . ?
C82 C83 C84 C86 177.8(11) . . . . ?
C83 C84 C85 C80 5.4(18) . . . . ?
C83 C84 C86 C87 -121.3(14) . . . . ?
C83 C84 C86 C88 120.6(14) . . . . ?
C83 C84 C86 C89 -3.0(19) . . . . ?
C85 C80 C81 C76 173.1(10) . . . . ?
C85 C80 C81 C82 -3.5(16) . . . . ?
C85 C84 C86 C87 60.6(16) . . . . ?
C85 C84 C86 C88 -57.5(15) . . . . ?
C85 C84 C86 C89 179.0(12) . . . . ?
C86 C84 C85 C80 -176.4(11) . . . . ?
C90 N6 C91 N5 8.5(18) . . . . ?
C90 C72 C73 C74 -178.2(10) . . . . ?
C90 C72 C73 C77 2.4(16) . . . . ?
C91 N5 C71 C70 177.8(11) . . . . ?
C91 N5 C71 C72 -4.5(16) . . . . ?
C91 N6 C90 C72 -0.5(16) . . . . ?
C91 N6 C90 C92 177.9(10) . . . . ?
C92 N7 C93 N8 4(2) . . . . ?
C92 C78 C79 N8 -3.1(16) . . . . ?
C92 C78 C79 C80 -179.4(10) . . . . ?
C93 N7 C92 C78 -4.8(16) . . . . ?
C93 N7 C92 C90 173.8(10) . . . . ?
C93 N8 C79 C78 2.3(16) . . . . ?
C93 N8 C79 C80 178.5(11) . . . . ?
O2 C33 C34 C35 -166.4(10) . . . . ?
O2 C33 C38 C25 -14.4(16) . . . . ?
O2 C33 C38 C37 160.9(9) . . . . ?
N1 C11 C15 C14 4.2(16) . . . . ?
N1 C11 C15 C16 -177.2(11) . . . . ?
N2 C14 C15 C11 -2.2(16) . . . . ?
N2 C14 C15 C16 179.2(10) . . . . ?
N2 C14 C19 N3 6.3(15) . . . . ?
N2 C14 C19 C18 -171.3(9) . . . . ?
N4 C20 C22 C23 173.1(10) . . . . ?
N4 C20 C22 C46 -9.6(16) . . . . ?
C00Y C8 C9 C10 172.4(10) . . . . ?
C00Y C8 C9 C11 -3.4(16) . . . . ?
C00Y C16 C17 C18 -177.1(10) . . . . ?
C00Y C16 C17 C24 2.8(16) . . . . ?
C00Y C26 C27 C28 12.5(16) . . . . ?
C00Y C26 C27 C32 -158.9(10) . . . . ?
C2 C5 C6 C7 -177.6(12) . . . . ?
C2 C5 C10 C9 178.8(12) . . . . ?
C3 C2 C5 C6 5.7(19) . . . . ?
C3 C2 C5 C10 -175.2(13) . . . . ?
C4 C2 C5 C6 -114.4(17) . . . . ?
C4 C2 C5 C10 64.7(19) . . . . ?
C5 C6 C7 C8 -5.2(18) . . . . ?
C5 C6 C7 C28 166.5(12) . . . . ?
C6 C5 C10 C9 -2(2) . . . . ?
C6 C7 C8 C00Y -171.3(10) . . . . ?
C6 C7 C8 C9 5.6(16) . . . . ?
C6 C7 C28 C27 174.4(11) . . . . ?
C6 C7 C28 C29 -9.6(17) . . . . ?
C7 C8 C9 C10 -4.5(16) . . . . ?
C7 C8 C9 C11 179.7(10) . . . . ?
C7 C28 C29 C30 -173.0(11) . . . . ?
C8 C00Y C16 C15 4.9(16) . . . . ?
C8 C00Y C16 C17 -171.2(10) . . . . ?
C8 C00Y C26 C25 168.3(10) . . . . ?
C8 C00Y C26 C27 -9.5(15) . . . . ?
C8 C7 C28 C27 -13.8(16) . . . . ?
C8 C7 C28 C29 162.2(11) . . . . ?
C8 C9 C10 C5 2.7(19) . . . . ?
C8 C9 C11 N1 -179.3(10) . . . . ?
C8 C9 C11 C15 4.9(16) . . . . ?
C9 C11 C15 C14 179.8(10) . . . . ?
C9 C11 C15 C16 -1.6(16) . . . . ?
C10 C5 C6 C7 3(2) . . . . ?
C10 C9 C11 N1 5.0(16) . . . . ?
C10 C9 C11 C15 -170.8(11) . . . . ?
C11 N1 C13 N2 3.2(18) . . . . ?
C11 C9 C10 C5 178.4(12) . . . . ?
C11 C15 C16 C00Y -3.4(17) . . . . ?
C11 C15 C16 C17 172.8(10) . . . . ?
C12 C2 C5 C6 113.5(16) . . . . ?
C12 C2 C5 C10 -67.4(18) . . . . ?
C13 N1 C11 C9 179.8(10) . . . . ?
C13 N1 C11 C15 -4.5(16) . . . . ?
C13 N2 C14 C15 0.7(15) . . . . ?
C13 N2 C14 C19 177.7(10) . . . . ?
C14 N2 C13 N1 -1.3(18) . . . . ?
C14 C15 C16 C00Y 175.1(10) . . . . ?
C14 C15 C16 C17 -8.7(17) . . . . ?
C15 C14 C19 N3 -176.7(10) . . . . ?
C15 C14 C19 C18 5.7(15) . . . . ?
C15 C16 C17 C18 6.7(16) . . . . ?
C15 C16 C17 C24 -173.4(10) . . . . ?
C16 C00Y C8 C7 175.3(10) . . . . ?
C16 C00Y C8 C9 -1.5(16) . . . . ?
C16 C00Y C26 C25 -11.8(16) . . . . ?
C16 C00Y C26 C27 170.4(10) . . . . ?
C16 C17 C18 C19 1.4(16) . . . . ?
C16 C17 C18 C20 -176.9(10) . . . . ?
C16 C17 C24 C23 166.6(10) . . . . ?
C16 C17 C24 C25 -11.7(15) . . . . ?
C17 C18 C19 N3 174.7(10) . . . . ?
C17 C18 C19 C14 -7.7(15) . . . . ?
C17 C18 C20 N4 -174.2(11) . . . . ?
C17 C18 C20 C22 8.7(16) . . . . ?
C17 C24 C25 C26 8.5(15) . . . . ?
C17 C24 C25 C38 -177.5(9) . . . . ?
C18 C17 C24 C23 -13.5(14) . . . . ?
C18 C17 C24 C25 168.3(10) . . . . ?
C18 C20 C22 C23 -9.6(15) . . . . ?
C18 C20 C22 C46 167.7(11) . . . . ?
C19 N3 C21 N4 6.4(18) . . . . ?
C19 C14 C15 C11 -179.1(10) . . . . ?
C19 C14 C15 C16 2.3(16) . . . . ?
C19 C18 C20 N4 7.4(16) . . . . ?
C19 C18 C20 C22 -169.7(9) . . . . ?
C20 N4 C21 N3 -6.0(18) . . . . ?
C20 C18 C19 N3 -6.9(15) . . . . ?
C20 C18 C19 C14 170.7(9) . . . . ?
C20 C22 C23 C24 -0.9(16) . . . . ?
C20 C22 C23 C39 179.9(10) . . . . ?
C20 C22 C46 C41 -175.6(10) . . . . ?
C21 N3 C19 C14 -176.9(10) . . . . ?
C21 N3 C19 C18 0.6(15) . . . . ?
C21 N4 C20 C18 -1.7(16) . . . . ?
C21 N4 C20 C22 175.5(10) . . . . ?
C22 C23 C24 C17 12.3(15) . . . . ?
C22 C23 C24 C25 -169.5(10) . . . . ?
C22 C23 C39 C37 169.4(10) . . . . ?
C22 C23 C39 C40 -5.5(16) . . . . ?
C23 C22 C46 C41 1.6(17) . . . . ?
C23 C24 C25 C26 -169.7(9) . . . . ?
C23 C24 C25 C38 4.3(15) . . . . ?
C23 C39 C40 C41 4.4(18) . . . . ?
C24 C17 C18 C19 -178.5(10) . . . . ?
C24 C17 C18 C20 3.2(16) . . . . ?
C24 C23 C39 C37 -9.8(15) . . . . ?
C24 C23 C39 C40 175.3(10) . . . . ?
C24 C25 C26 C00Y 3.2(15) . . . . ?
C24 C25 C26 C27 -179.2(10) . . . . ?
C24 C25 C38 C33 157.3(11) . . . . ?
C24 C25 C38 C37 -17.8(15) . . . . ?
C25 C26 C27 C28 -165.2(11) . . . . ?
C25 C26 C27 C32 23.5(17) . . . . ?
C26 C00Y C8 C7 -4.8(16) . . . . ?
C26 C00Y C8 C9 178.4(10) . . . . ?
C26 C00Y C16 C15 -175.0(10) . . . . ?
C26 C00Y C16 C17 8.9(17) . . . . ?
C26 C25 C38 C33 -29.1(17) . . . . ?
C26 C25 C38 C37 155.8(10) . . . . ?
C26 C27 C28 C7 -1.0(17) . . . . ?
C26 C27 C28 C29 -176.9(11) . . . . ?
C26 C27 C32 O2 6.8(16) . . . . ?
C26 C27 C32 C31 176.2(11) . . . . ?
C27 C28 C29 C30 2.8(19) . . . . ?
C28 C7 C8 C00Y 16.7(16) . . . . ?
C28 C7 C8 C9 -166.4(10) . . . . ?
C28 C27 C32 O2 -165.3(10) . . . . ?
C28 C27 C32 C31 4.1(17) . . . . ?
C28 C29 C30 C31 0.6(19) . . . . ?
C29 C30 C31 C32 -1.5(19) . . . . ?
C30 C31 C32 O2 169.1(10) . . . . ?
C30 C31 C32 C27 -1.0(19) . . . . ?
C32 O2 C33 C34 -110.1(12) . . . . ?
C32 O2 C33 C38 77.7(12) . . . . ?
C32 C27 C28 C7 171.0(10) . . . . ?
C32 C27 C28 C29 -4.9(16) . . . . ?
C33 O2 C32 C27 -71.3(13) . . . . ?
C33 O2 C32 C31 118.2(11) . . . . ?
C33 C34 C35 C36 2.1(17) . . . . ?
C34 C33 C38 C25 174.3(11) . . . . ?
C34 C33 C38 C37 -10.5(17) . . . . ?
C34 C35 C36 C37 -3.3(18) . . . . ?
C35 C36 C37 C38 -2.4(18) . . . . ?
C35 C36 C37 C39 164.1(11) . . . . ?
C36 C37 C38 C25 -175.7(10) . . . . ?
C36 C37 C38 C33 8.8(16) . . . . ?
C36 C37 C39 C23 -170.0(10) . . . . ?
C36 C37 C39 C40 4.6(17) . . . . ?
C37 C39 C40 C41 -170.2(11) . . . . ?
C38 C25 C26 C00Y -170.3(10) . . . . ?
C38 C25 C26 C27 7.2(18) . . . . ?
C38 C33 C34 C35 5.0(18) . . . . ?
C38 C37 C39 C23 -3.9(16) . . . . ?
C38 C37 C39 C40 170.7(11) . . . . ?
C39 C23 C24 C17 -168.5(10) . . . . ?
C39 C23 C24 C25 9.7(15) . . . . ?
C39 C37 C38 C25 18.0(16) . . . . ?
C39 C37 C38 C33 -157.6(10) . . . . ?
C39 C40 C41 C42 176.9(11) . . . . ?
C39 C40 C41 C46 -0.1(19) . . . . ?
C40 C41 C42 C43 126.8(13) . . . . ?
C40 C41 C42 C44 -113.7(14) . . . . ?
C40 C41 C42 C45 6.8(18) . . . . ?
C40 C41 C46 C22 -2.8(17) . . . . ?
C42 C41 C46 C22 179.9(11) . . . . ?
C46 C22 C23 C24 -178.1(10) . . . . ?
C46 C22 C23 C39 2.7(16) . . . . ?
C46 C41 C42 C43 -56.2(14) . . . . ?
C46 C41 C42 C44 63.3(15) . . . . ?
C46 C41 C42 C45 -176.1(11) . . . . ?

loop_
_smtbx_masks_void_nr
_smtbx_masks_void_average_x
_smtbx_masks_void_average_y
_smtbx_masks_void_average_z
_smtbx_masks_void_volume
_smtbx_masks_void_count_electrons
_smtbx_masks_void_content
1 -0.151 0.151 0.250 178.8 49.9 ?
2 0.151 -0.151 0.750 178.8 49.9 ?
3 0.195 0.195 0.000 335.8 110.5 ?
4 -0.305 0.305 0.750 335.8 112.0 ?
5 0.305 0.695 0.250 335.8 112.2 ?
6 -0.195 0.805 0.500 335.8 110.7 ?
7 0.349 0.349 0.500 178.8 50.5 ?
8 0.207 0.745 0.095 27.1 5.8 ?
9 0.245 0.293 0.845 27.1 5.5 ?
10 0.255 0.793 0.405 27.1 5.7 ?
11 0.293 0.245 0.155 27.1 5.4 ?
12 0.651 0.651 0.000 178.8 50.4 ?
13 0.707 0.755 0.655 27.1 5.4 ?
14 0.745 0.207 0.905 27.1 5.6 ?
15 0.755 0.707 0.345 27.1 5.5 ?
16 0.793 0.255 0.595 27.1 5.7 ?
